data_4074352
loop_
_publ_author_name
'Ghesner, Ioan'
'Fenwick, Andrew'
'Stephan, Douglas W.'

_publ_section_title
;
 Di-tert-butylbiphenylphosphinimide Titanium and Zirconium
 Complexes:&#x00A0; Pendant Arene&#x2212;Metal Interactions
;
_journal_issue 21
_journal_name_full Organometallics
_journal_page_first 4985
_journal_paper_doi 10.1021/om060569u
_journal_volume 25
_journal_year 2006
_chemical_formula_sum 'C23 H36 N P Zr'
_chemical_formula_weight 448.72
_space_group_IT_number 14
_symmetry_cell_setting monoclinic
_symmetry_space_group_name_Hall '-P 2ybc'
_symmetry_space_group_name_H-M 'P 1 21/c 1'
_atom_sites_solution_hydrogens geom
_atom_sites_solution_primary direct
_atom_sites_solution_secondary difmap
_audit_creation_method SHELXL-97
_cell_angle_alpha 90.00
_cell_angle_beta 105.277(2)
_cell_angle_gamma 90.00
_cell_formula_units_Z 4
_cell_length_a 15.766(4)
_cell_length_b 10.345(3)
_cell_length_c 15.789(4)
_cell_measurement_temperature 296(2)
_cell_measurement_theta_max 25.0
_cell_measurement_theta_min 2.0
_cell_volume 2484.2(11)
_computing_structure_refinement 'SHELXL-97 (Sheldrick, 1997)'
_computing_structure_solution 'SHELXS-97 (Sheldrick, 1990)'
_diffrn_ambient_temperature 296(2)
_diffrn_measured_fraction_theta_full 0.789
_diffrn_measured_fraction_theta_max 0.789
_diffrn_radiation_monochromator graphite
_diffrn_radiation_source 'fine-focus sealed tube'
_diffrn_radiation_type MoK\a
_diffrn_radiation_wavelength 0.71073
_diffrn_reflns_av_R_equivalents 0.0480
_diffrn_reflns_av_sigmaI/netI 0.0644
_diffrn_reflns_limit_h_max 17
_diffrn_reflns_limit_h_min -17
_diffrn_reflns_limit_k_max 11
_diffrn_reflns_limit_k_min -11
_diffrn_reflns_limit_l_max 17
_diffrn_reflns_limit_l_min -17
_diffrn_reflns_number 13665
_diffrn_reflns_theta_full 23.31
_diffrn_reflns_theta_max 23.31
_diffrn_reflns_theta_min 2.38
_exptl_absorpt_coefficient_mu 0.513
_exptl_absorpt_correction_T_max 1.000000
_exptl_absorpt_correction_T_min 0.535222
_exptl_absorpt_correction_type empirical
_exptl_crystal_density_diffrn 1.200
_exptl_crystal_density_method 'not measured'
_exptl_crystal_F_000 944
_exptl_crystal_size_max 0.18
_exptl_crystal_size_mid 0.22
_exptl_crystal_size_min 0.25
_refine_diff_density_max 0.217
_refine_diff_density_min -0.128
_refine_diff_density_rms 0.032
_refine_ls_extinction_method none
_refine_ls_goodness_of_fit_ref 0.728
_refine_ls_hydrogen_treatment mixed
_refine_ls_matrix_type full
_refine_ls_number_parameters 235
_refine_ls_number_reflns 2825
_refine_ls_number_restraints 0
_refine_ls_restrained_S_all 0.728
_refine_ls_R_factor_all 0.0672
_refine_ls_R_factor_gt 0.0379
_refine_ls_shift/su_max 0.000
_refine_ls_shift/su_mean 0.000
_refine_ls_structure_factor_coef Fsqd
_refine_ls_weighting_details 'calc w=1/[\s^2^(Fo^2^)+(0.0611P)^2^+0.0000P] where P=(Fo^2^+2Fc^2^)/3'
_refine_ls_weighting_scheme calc
_refine_ls_wR_factor_gt 0.0863
_refine_ls_wR_factor_ref 0.0963
_reflns_number_gt 1801
_reflns_number_total 2825
_reflns_threshold_expression >2sigma(I)
_cod_data_source_file om060569usi20060818_090738.cif
_cod_data_source_block t-Bu2(2-C6H4Ph)PNZrMe3
_cod_original_cell_volume 2484.1(10)
_cod_original_sg_symbol_H-M P2(1)/c
_cod_database_code 4074352

loop_
_symmetry_equiv_pos_as_xyz
'x, y, z'
'-x, y+1/2, -z+1/2'
'-x, -y, -z'
'x, -y-1/2, z-1/2'

loop_
_atom_site_label
_atom_site_type_symbol
_atom_site_fract_x
_atom_site_fract_y
_atom_site_fract_z
_atom_site_U_iso_or_equiv
_atom_site_adp_type
_atom_site_occupancy
_atom_site_symmetry_multiplicity
_atom_site_calc_flag
_atom_site_refinement_flags
Zr1 Zr 0.21036(3) 0.18440(4) 0.95862(3) 0.07933(19) Uani 1 1 d .
P1 P 0.21840(7) 0.51274(9) 0.91868(7) 0.0655(3) Uani 1 1 d .
N1 N 0.2292(2) 0.3629(3) 0.9349(2) 0.0735(8) Uani 1 1 d .
C7 C 0.3902(3) 0.3727(3) 0.8645(3) 0.0670(9) Uani 1 1 d .
C8 C 0.4484(3) 0.3298(4) 0.9392(4) 0.0989(14) Uani 1 1 d .
H8A H 0.4682 0.3861 0.9863 0.119 Uiso 1 1 calc R
C1 C 0.3023(2) 0.5835(3) 0.8721(2) 0.0657(9) Uani 1 1 d .
C6 C 0.2961(3) 0.7167(4) 0.8533(3) 0.0830(11) Uani 1 1 d .
H6A H 0.2507 0.7636 0.8660 0.100 Uiso 1 1 calc R
C2 C 0.3701(2) 0.5161(3) 0.8510(2) 0.0652(9) Uani 1 1 d .
C5 C 0.3539(3) 0.7794(4) 0.8171(3) 0.0930(14) Uani 1 1 d .
H5A H 0.3489 0.8681 0.8073 0.112 Uiso 1 1 calc R
C21 C 0.1767(4) 0.0656(5) 0.8358(4) 0.1209(19) Uani 1 1 d .
H21A H 0.1279 0.1042 0.7938 0.181 Uiso 1 1 calc R
H21B H 0.1612 -0.0204 0.8492 0.181 Uiso 1 1 calc R
H21C H 0.2265 0.0619 0.8116 0.181 Uiso 1 1 calc R
C3 C 0.4263(3) 0.5822(4) 0.8126(3) 0.0891(12) Uani 1 1 d .
H3A H 0.4711 0.5367 0.7975 0.107 Uiso 1 1 calc R
C13 C 0.1099(3) 0.5445(4) 0.8362(3) 0.0870(12) Uani 1 1 d .
C17 C 0.2321(3) 0.5946(4) 1.0271(3) 0.0895(13) Uani 1 1 d .
C16 C 0.0804(4) 0.6856(5) 0.8225(6) 0.166(4) Uani 1 1 d .
H16A H 0.0247 0.6901 0.7795 0.250 Uiso 1 1 calc R
H16B H 0.1232 0.7343 0.8025 0.250 Uiso 1 1 calc R
H16C H 0.0748 0.7210 0.8770 0.250 Uiso 1 1 calc R
C19 C 0.3257(4) 0.5602(7) 1.0788(4) 0.144(2) Uani 1 1 d .
H19A H 0.3375 0.5972 1.1366 0.216 Uiso 1 1 calc R
H19B H 0.3667 0.5940 1.0490 0.216 Uiso 1 1 calc R
H19C H 0.3317 0.4680 1.0834 0.216 Uiso 1 1 calc R
C12 C 0.3609(4) 0.2865(4) 0.7983(3) 0.0958(14) Uani 1 1 d .
H12A H 0.3205 0.3131 0.7470 0.115 Uiso 1 1 calc R
C15 C 0.0392(4) 0.4691(6) 0.8629(5) 0.131(2) Uani 1 1 d .
H15A H -0.0165 0.4852 0.8218 0.196 Uiso 1 1 calc R
H15B H 0.0368 0.4956 0.9205 0.196 Uiso 1 1 calc R
H15C H 0.0524 0.3785 0.8634 0.196 Uiso 1 1 calc R
C10 C 0.4489(4) 0.1196(5) 0.8778(5) 0.1058(16) Uani 1 1 d .
H10A H 0.4698 0.0351 0.8819 0.127 Uiso 1 1 calc R
C4 C 0.4186(4) 0.7122(4) 0.7956(4) 0.1022(15) Uani 1 1 d .
H4A H 0.4576 0.7537 0.7695 0.123 Uiso 1 1 calc R
C20 C 0.1689(4) 0.5359(6) 1.0738(4) 0.139(2) Uani 1 1 d .
H20A H 0.1768 0.5764 1.1300 0.209 Uiso 1 1 calc R
H20B H 0.1802 0.4449 1.0818 0.209 Uiso 1 1 calc R
H20C H 0.1096 0.5491 1.0392 0.209 Uiso 1 1 calc R
C9 C 0.4785(4) 0.2034(5) 0.9458(5) 0.1198(19) Uani 1 1 d .
H9A H 0.5190 0.1757 0.9966 0.144 Uiso 1 1 calc R
C11 C 0.3904(4) 0.1589(5) 0.8060(4) 0.1102(16) Uani 1 1 d .
H11A H 0.3687 0.1011 0.7603 0.132 Uiso 1 1 calc R
C22 C 0.3243(4) 0.0952(6) 1.0579(4) 0.129(2) Uani 1 1 d .
H22A H 0.3376 0.1459 1.1107 0.194 Uiso 1 1 calc R
H22B H 0.3747 0.0928 1.0346 0.194 Uiso 1 1 calc R
H22C H 0.3092 0.0089 1.0708 0.194 Uiso 1 1 calc R
C14 C 0.1199(4) 0.4868(7) 0.7501(4) 0.148(3) Uani 1 1 d .
H14A H 0.0665 0.4996 0.7047 0.222 Uiso 1 1 calc R
H14B H 0.1318 0.3959 0.7577 0.222 Uiso 1 1 calc R
H14C H 0.1677 0.5286 0.7338 0.222 Uiso 1 1 calc R
C23 C 0.0951(5) 0.1650(6) 1.0149(6) 0.155(3) Uani 1 1 d .
H23A H 0.0440 0.2019 0.9751 0.232 Uiso 1 1 calc R
H23B H 0.1070 0.2096 1.0702 0.232 Uiso 1 1 calc R
H23C H 0.0846 0.0752 1.0238 0.232 Uiso 1 1 calc R
C18 C 0.2231(7) 0.7439(6) 1.0260(5) 0.177(4) Uani 1 1 d .
H18A H 0.2306 0.7748 1.0849 0.265 Uiso 1 1 calc R
H18B H 0.1660 0.7680 0.9906 0.265 Uiso 1 1 calc R
H18C H 0.2674 0.7814 1.0019 0.265 Uiso 1 1 calc R

loop_
_atom_site_aniso_label
_atom_site_aniso_U_11
_atom_site_aniso_U_22
_atom_site_aniso_U_33
_atom_site_aniso_U_23
_atom_site_aniso_U_13
_atom_site_aniso_U_12
Zr1 0.0841(3) 0.0627(2) 0.0935(3) 0.0083(2) 0.0275(2) -0.00514(19)
P1 0.0658(6) 0.0608(5) 0.0723(6) 0.0019(5) 0.0223(5) 0.0024(4)
N1 0.073(2) 0.0666(17) 0.086(2) 0.0081(17) 0.0288(17) -0.0009(14)
C7 0.063(2) 0.064(2) 0.079(2) 0.003(2) 0.027(2) 0.0005(17)
C8 0.095(3) 0.070(3) 0.111(3) 0.008(2) -0.009(3) 0.000(2)
C1 0.070(2) 0.0577(19) 0.069(2) 0.0029(17) 0.0174(19) -0.0004(17)
C6 0.086(3) 0.067(2) 0.099(3) 0.013(2) 0.029(2) 0.008(2)
C2 0.064(2) 0.067(2) 0.065(2) 0.0060(17) 0.0168(18) 0.0001(18)
C5 0.097(3) 0.067(2) 0.118(4) 0.022(2) 0.034(3) -0.006(2)
C21 0.122(4) 0.091(3) 0.137(5) -0.019(3) 0.012(4) -0.004(3)
C3 0.087(3) 0.079(3) 0.111(3) 0.017(2) 0.044(3) 0.003(2)
C13 0.070(3) 0.084(3) 0.101(3) 0.009(2) 0.013(2) 0.003(2)
C17 0.113(4) 0.084(3) 0.077(3) -0.007(2) 0.035(3) 0.005(2)
C16 0.107(5) 0.098(4) 0.249(9) 0.033(4) -0.033(5) 0.023(3)
C19 0.128(5) 0.199(7) 0.095(4) -0.034(4) 0.013(4) -0.019(5)
C12 0.117(4) 0.083(3) 0.085(3) -0.005(2) 0.022(3) 0.013(3)
C15 0.077(3) 0.160(5) 0.143(5) 0.026(4) 0.009(3) -0.013(3)
C10 0.093(4) 0.071(3) 0.163(5) 0.007(3) 0.050(4) 0.014(3)
C4 0.105(4) 0.086(3) 0.129(4) 0.031(3) 0.054(3) 0.000(3)
C20 0.164(6) 0.170(6) 0.110(4) -0.024(4) 0.081(4) -0.038(5)
C9 0.096(4) 0.087(3) 0.154(5) 0.026(4) -0.005(4) 0.004(3)
C11 0.145(5) 0.077(3) 0.116(4) -0.017(3) 0.048(4) 0.007(3)
C22 0.149(5) 0.102(4) 0.121(4) 0.026(3) 0.006(4) 0.008(4)
C14 0.107(5) 0.232(8) 0.088(4) -0.012(4) -0.006(3) 0.002(5)
C23 0.152(6) 0.133(5) 0.217(8) 0.030(5) 0.115(6) -0.016(4)
C18 0.331(13) 0.090(4) 0.127(5) -0.028(4) 0.090(7) 0.014(5)

loop_
_atom_type_symbol
_atom_type_description
_atom_type_scat_dispersion_real
_atom_type_scat_dispersion_imag
_atom_type_scat_source
C C 0.0033 0.0016 'International Tables Vol C Tables 4.2.6.8 and 6.1.1.4'
H H 0.0000 0.0000 'International Tables Vol C Tables 4.2.6.8 and 6.1.1.4'
N N 0.0061 0.0033 'International Tables Vol C Tables 4.2.6.8 and 6.1.1.4'
P P 0.1023 0.0942 'International Tables Vol C Tables 4.2.6.8 and 6.1.1.4'
Zr Zr -2.9673 0.5597 'International Tables Vol C Tables 4.2.6.8 and 6.1.1.4'

loop_
_geom_angle_atom_site_label_1
_geom_angle_atom_site_label_2
_geom_angle_atom_site_label_3
_geom_angle
N1 Zr1 C23 110.34(19)
N1 Zr1 C21 111.85(18)
C23 Zr1 C21 105.3(3)
N1 Zr1 C22 113.20(19)
C23 Zr1 C22 105.7(3)
C21 Zr1 C22 110.0(2)
N1 P1 C1 113.68(17)
N1 P1 C17 108.39(19)
C1 P1 C17 105.4(2)
N1 P1 C13 108.91(19)
C1 P1 C13 105.87(19)
C17 P1 C13 114.7(2)
P1 N1 Zr1 164.2(2)
C12 C7 C8 117.9(4)
C12 C7 C2 121.1(4)
C8 C7 C2 120.4(4)
C7 C8 C9 120.7(5)
C2 C1 C6 117.2(3)
C2 C1 P1 125.4(3)
C6 C1 P1 117.4(3)
C5 C6 C1 122.6(4)
C3 C2 C1 118.7(3)
C3 C2 C7 114.3(3)
C1 C2 C7 127.0(3)
C4 C5 C6 119.6(4)
C4 C3 C2 122.6(4)
C15 C13 C16 108.3(5)
C15 C13 C14 107.6(5)
C16 C13 C14 110.2(5)
C15 C13 P1 108.6(3)
C16 C13 P1 116.8(4)
C14 C13 P1 105.0(3)
C20 C17 C19 108.3(5)
C20 C17 C18 109.6(5)
C19 C17 C18 108.0(6)
C20 C17 P1 109.4(4)
C19 C17 P1 104.2(3)
C18 C17 P1 116.9(4)
C7 C12 C11 121.1(5)
C11 C10 C9 119.7(5)
C5 C4 C3 119.3(4)
C10 C9 C8 120.2(5)
C10 C11 C12 120.4(5)

loop_
_geom_bond_atom_site_label_1
_geom_bond_atom_site_label_2
_geom_bond_distance
Zr1 N1 1.922(3)
Zr1 C23 2.233(6)
Zr1 C21 2.239(5)
Zr1 C22 2.247(6)
P1 N1 1.573(3)
P1 C1 1.828(4)
P1 C17 1.871(4)
P1 C13 1.886(4)
C7 C12 1.358(6)
C7 C8 1.365(6)
C7 C2 1.520(5)
C8 C9 1.386(6)
C1 C2 1.389(5)
C1 C6 1.407(5)
C6 C5 1.361(6)
C2 C3 1.379(6)
C5 C4 1.350(7)
C3 C4 1.371(6)
C13 C15 1.509(7)
C13 C16 1.530(6)
C13 C14 1.531(8)
C17 C20 1.515(6)
C17 C19 1.529(8)
C17 C18 1.551(7)
C12 C11 1.394(6)
C10 C11 1.324(8)
C10 C9 1.363(8)

loop_
_cod_related_entry_id
_cod_related_entry_database
_cod_related_entry_code
1 ChemSpider 30659809
